data_7135313
loop_
_publ_author_name
'Devi, Manju'
'Jain, Gyanshree'
'Gupta, Navya'
'Ansari, Najmuddin'
'Singh, Ravi Prakash'

_publ_section_title
;
 Atroposelective Synthesis of Barbiturate Substituted Chiral Styrenes
;
_journal_name_full 'Chemical Communications'
_journal_paper_doi 10.1039/D5CC06302G
_journal_year 2026
_chemical_formula_moiety '0.087(C43 H35 N2 O5 P), 0.087[C4O2H8]'
_chemical_formula_sum 'C4.09 H3.74 N0.17 O0.61 P0.09'
_chemical_formula_weight 67.69
_space_group_crystal_system monoclinic
_space_group_IT_number 5
_space_group_name_Hall 'C 2y'
_space_group_name_H-M_alt 'C 1 2 1'
_atom_sites_solution_hydrogens geom
_audit_creation_date 2025-10-30
_audit_creation_method
;
Olex2 1.5
(compiled 2025.07.13 svn.rb7424aed for OlexSys, GUI svn.r7308)
;
_audit_update_record
;
2025-10-31 deposited with the CCDC.	2025-12-04 downloaded from the CCDC.
;
_cell_angle_alpha 90
_cell_angle_beta 110.883(2)
_cell_angle_gamma 90
_cell_formula_units_Z 46
_cell_length_a 19.0074(6)
_cell_length_b 11.0694(6)
_cell_length_c 18.0225(8)
_cell_measurement_reflns_used 9813
_cell_measurement_temperature 305(2)
_cell_measurement_theta_max 25.35
_cell_measurement_theta_min 3.63
_cell_volume 3542.9(3)
_computing_cell_refinement 'Bruker SAINT'
_computing_data_collection 'Bruker APEX2'
_computing_data_reduction 'Bruker SAINT'
_computing_molecular_graphics 'Olex2 1.5 (Dolomanov et al., 2009)'
_computing_publication_material 'Olex2 1.5 (Dolomanov et al., 2009)'
_computing_structure_refinement 'XL  (Sheldrick, 2008)'
_computing_structure_solution 'SHELXS-97 (Sheldrick 2008)'
_diffrn_ambient_temperature 305.00
_diffrn_measured_fraction_theta_full 0.984
_diffrn_measured_fraction_theta_max 0.986
_diffrn_measurement_device_type 'Bruker APEX-II CCD'
_diffrn_measurement_method '\f and \w scans'
_diffrn_radiation_type MoK\a
_diffrn_radiation_wavelength 0.71073
_diffrn_reflns_av_R_equivalents 0.0550
_diffrn_reflns_av_unetI/netI 0.0294
_diffrn_reflns_Laue_measured_fraction_full 0.984
_diffrn_reflns_Laue_measured_fraction_max 0.986
_diffrn_reflns_limit_h_max 25
_diffrn_reflns_limit_h_min -25
_diffrn_reflns_limit_k_max 14
_diffrn_reflns_limit_k_min -14
_diffrn_reflns_limit_l_max 23
_diffrn_reflns_limit_l_min -23
_diffrn_reflns_number 76660
_diffrn_reflns_point_group_measured_fraction_full 0.984
_diffrn_reflns_point_group_measured_fraction_max 0.987
_diffrn_reflns_theta_full 25.242
_diffrn_reflns_theta_max 28.283
_diffrn_reflns_theta_min 3.630
_exptl_absorpt_coefficient_mu 0.140
_exptl_crystal_colour colourless
_exptl_crystal_colour_primary colourless
_exptl_crystal_density_diffrn 1.459
_exptl_crystal_description cubic
_exptl_crystal_F_000 1639
_refine_diff_density_max 0.151
_refine_diff_density_min -0.164
_refine_diff_density_rms 0.039
_refine_ls_abs_structure_details
;
 Flack x determined using 3121 quotients [(I+)-(I-)]/[(I+)+(I-)]
 (Parsons, Flack and Wagner, Acta Cryst. B69 (2013) 249-259).
;
_refine_ls_abs_structure_Flack 0.00(2)
_refine_ls_extinction_method none
_refine_ls_goodness_of_fit_ref 1.026
_refine_ls_hydrogen_treatment constr
_refine_ls_matrix_type full
_refine_ls_number_parameters 462
_refine_ls_number_reflns 8671
_refine_ls_number_restraints 1
_refine_ls_restrained_S_all 1.026
_refine_ls_R_factor_all 0.0484
_refine_ls_R_factor_gt 0.0378
_refine_ls_shift/su_max 0.034
_refine_ls_shift/su_mean 0.001
_refine_ls_structure_factor_coef Fsqd
_refine_ls_weighting_details 'w=1/[\s^2^(Fo^2^)+(0.0610P)^2^+0.4367P] where P=(Fo^2^+2Fc^2^)/3'
_refine_ls_weighting_scheme calc
_refine_ls_wR_factor_gt 0.0969
_refine_ls_wR_factor_ref 0.1043
_reflns_Friedel_coverage 0.904
_reflns_Friedel_fraction_full 0.985
_reflns_Friedel_fraction_max 0.987
_reflns_number_gt 7421
_reflns_number_total 8671
_reflns_threshold_expression 'I > 2\s(I)'
_cod_data_source_file d5cc06302g2.cif
_cod_data_source_block 123_0ma_a
_cod_database_code 7135313
_shelx_shelxl_version_number 2019/1
_shelx_space_group_comment
;
The symmetry employed for this shelxl refinement is uniquely defined
by the following loop, which should always be used as a source of
symmetry information in preference to the above space-group names.
They are only intended as comments.
;
_olex2_refinement_description
;
1. Fixed Uiso
 At 1.2 times of:
  All C(H) groups, All C(H,H) groups
 At 1.5 times of:
  All C(H,H,H) groups
2.a Secondary CH2 refined with riding coordinates:
 C10(H10A,H10B)
2.b Aromatic/amide H refined with riding coordinates:
 C3(H3), C5(H5), C6(H6), C7(H7), C8(H8), C9(H9), C17(H17), C18(H18), C22(H22),
 C24(H24), C25(H25), C26(H26), C27(H27), C28(H28), C29(H29), C30(H30), C31(H31),
  C32(H32), C34(H34), C35(H35), C36(H36), C37(H37), C38(H38), C40(H40),
 C41(H41), C42(H42), C43(H43)
2.c Idealised Me refined as rotating group:
 C20(H20A,H20B,H20C), C21(H21A,H21B,H21C)
;
_smtbx_masks_special_details
;
A solvent mask was calculated and 20 electrons were 
found in a volume of 124\%A^3^ in 3 voids per unit cell. 
This is consistent with the presence of 
0.087[C4O2H8] per Asymmetric Unit 
which account for 192 electrons 
per unit cell.
;
_smtbx_masks_void_probe_radius 1.2
_smtbx_masks_void_truncation_radius 1.2
_olex2_submission_special_instructions 'No special instructions were received'

loop_
_space_group_symop_operation_xyz
'x, y, z'
'-x, y, -z'
'x+1/2, y+1/2, z'
'-x+1/2, y+1/2, -z'

loop_
_atom_site_label
_atom_site_type_symbol
_atom_site_fract_x
_atom_site_fract_y
_atom_site_fract_z
_atom_site_U_iso_or_equiv
_atom_site_adp_type
_atom_site_occupancy
_atom_site_site_symmetry_order
_atom_site_calc_flag
_atom_site_refinement_flags_posn
_atom_site_refinement_flags_adp
_atom_site_refinement_flags_occupancy
_atom_site_disorder_assembly
_atom_site_disorder_group
P1 P 0.40875(3) 0.67907(5) 0.13962(4) 0.04172(14) Uani 1 1 d . . . . .
O1 O 0.62214(11) 0.68235(19) 0.31463(12) 0.0639(5) Uani 1 1 d . . . . .
O2 O 0.65738(15) 0.4540(3) 0.12316(13) 0.0854(8) Uani 1 1 d . . . . .
O3 O 0.70108(12) 0.28248(19) 0.36254(12) 0.0618(5) Uani 1 1 d . . . . .
O4 O 0.46489(9) 0.58084(15) 0.19492(10) 0.0444(4) Uani 1 1 d . . . . .
O5 O 0.43076(12) 0.7287(2) 0.07601(12) 0.0635(5) Uani 1 1 d . . . . .
N1 N 0.64028(12) 0.5701(2) 0.21858(13) 0.0505(5) Uani 1 1 d . . . . .
N2 N 0.68017(12) 0.3663(2) 0.24278(13) 0.0502(5) Uani 1 1 d . . . . .
C1 C 0.51879(12) 0.2608(2) 0.21470(14) 0.0418(5) Uani 1 1 d . . . . .
C2 C 0.51178(11) 0.3848(2) 0.23390(13) 0.0371(4) Uani 1 1 d . . . . .
C3 C 0.29312(15) 0.5316(3) 0.14676(17) 0.0538(6) Uani 1 1 d . . . . .
H3 H 0.324378 0.512125 0.198151 0.065 Uiso 1 1 calc R U . . .
C4 C 0.75699(14) 0.5162(3) 0.45898(14) 0.0530(6) Uani 1 1 d . . . . .
C5 C 0.78761(16) 0.6264(3) 0.45088(17) 0.0613(7) Uani 1 1 d . . . . .
H5 H 0.756321 0.688308 0.422785 0.074 Uiso 1 1 calc R U . . .
C6 C 0.86482(18) 0.6454(4) 0.48438(19) 0.0727(9) Uani 1 1 d . . . . .
H6 H 0.884893 0.719839 0.478409 0.087 Uiso 1 1 calc R U . . .
C7 C 0.91167(17) 0.5549(4) 0.5263(2) 0.0804(11) Uani 1 1 d . . . . .
H7 H 0.963280 0.568144 0.548965 0.097 Uiso 1 1 calc R U . . .
C8 C 0.88209(18) 0.4452(4) 0.5346(2) 0.0825(11) Uani 1 1 d . . . . .
H8 H 0.913593 0.383604 0.562806 0.099 Uiso 1 1 calc R U . . .
C9 C 0.80507(17) 0.4259(4) 0.50075(18) 0.0707(8) Uani 1 1 d . . . . .
H9 H 0.785429 0.350948 0.506284 0.085 Uiso 1 1 calc R U . . .
C10 C 0.67243(14) 0.4959(3) 0.42881(14) 0.0523(6) Uani 1 1 d . . . . .
H10A H 0.648988 0.567107 0.441235 0.063 Uiso 1 1 calc R U . . .
H10B H 0.662138 0.428868 0.458088 0.063 Uiso 1 1 calc R U . . .
C11 C 0.63400(12) 0.4693(2) 0.33902(13) 0.0413(5) Uani 1 1 d . . . . .
C12 C 0.63258(12) 0.5848(2) 0.29154(15) 0.0450(5) Uani 1 1 d . . . . .
C13 C 0.65839(14) 0.4610(3) 0.19005(16) 0.0535(6) Uani 1 1 d . . . . .
C14 C 0.67569(13) 0.3650(2) 0.31742(15) 0.0448(5) Uani 1 1 d . . . . .
C15 C 0.54961(12) 0.4311(2) 0.31724(13) 0.0397(4) Uani 1 1 d . . . . .
C16 C 0.49244(13) 0.2242(2) 0.13394(15) 0.0461(5) Uani 1 1 d . . . . .
C17 C 0.45784(14) 0.3098(3) 0.07479(15) 0.0507(6) Uani 1 1 d . . . . .
H17 H 0.441708 0.286350 0.021801 0.061 Uiso 1 1 calc R U . . .
C18 C 0.44715(13) 0.4267(3) 0.09275(14) 0.0473(5) Uani 1 1 d . . . . .
H18 H 0.422740 0.481599 0.052826 0.057 Uiso 1 1 calc R U . . .
C19 C 0.47403(11) 0.4622(2) 0.17339(13) 0.0391(5) Uani 1 1 d . . . . .
C20 C 0.62482(18) 0.6735(4) 0.1643(2) 0.0730(9) Uani 1 1 d . . . . .
H20A H 0.669649 0.694334 0.154289 0.109 Uiso 1 1 calc R U . . .
H20B H 0.609072 0.741080 0.187897 0.109 Uiso 1 1 calc R U . . .
H20C H 0.585627 0.652661 0.115182 0.109 Uiso 1 1 calc R U . . .
C21 C 0.70663(19) 0.2554(3) 0.2157(2) 0.0706(9) Uani 1 1 d . . . . .
H21A H 0.756038 0.235343 0.251962 0.106 Uiso 1 1 calc R U . . .
H21B H 0.708434 0.268484 0.163698 0.106 Uiso 1 1 calc R U . . .
H21C H 0.672645 0.190307 0.213625 0.106 Uiso 1 1 calc R U . . .
C22 C 0.51400(13) 0.4485(2) 0.36775(15) 0.0470(5) Uani 1 1 d . . . . .
H22 H 0.542920 0.479099 0.417329 0.056 Uiso 1 1 calc R U . . .
C23 C 0.43345(13) 0.4250(3) 0.35449(14) 0.0482(5) Uani 1 1 d . . . . .
C24 C 0.39375(16) 0.3260(3) 0.31352(18) 0.0551(6) Uani 1 1 d . . . . .
H24 H 0.417895 0.268983 0.293101 0.066 Uiso 1 1 calc R U . . .
C25 C 0.31814(17) 0.3112(3) 0.3027(2) 0.0651(8) Uani 1 1 d . . . . .
H25 H 0.292626 0.242911 0.276566 0.078 Uiso 1 1 calc R U . . .
C26 C 0.28068(16) 0.3959(4) 0.3300(2) 0.0689(9) Uani 1 1 d . . . . .
H26 H 0.229583 0.386938 0.320673 0.083 Uiso 1 1 calc R U . . .
C27 C 0.31936(17) 0.4944(3) 0.37140(18) 0.0636(8) Uani 1 1 d . . . . .
H27 H 0.294372 0.552132 0.390266 0.076 Uiso 1 1 calc R U . . .
C28 C 0.39555(16) 0.5078(3) 0.38504(16) 0.0569(6) Uani 1 1 d . . . . .
H28 H 0.421679 0.572826 0.414955 0.068 Uiso 1 1 calc R U . . .
C29 C 0.54937(14) 0.1718(3) 0.27390(16) 0.0507(5) Uani 1 1 d . . . . .
H29 H 0.564686 0.193022 0.327249 0.061 Uiso 1 1 calc R U . . .
C30 C 0.55656(18) 0.0546(3) 0.2532(2) 0.0625(7) Uani 1 1 d . . . . .
H30 H 0.576551 -0.002954 0.292759 0.075 Uiso 1 1 calc R U . . .
C31 C 0.53434(18) 0.0203(3) 0.1737(2) 0.0649(8) Uani 1 1 d . . . . .
H31 H 0.541076 -0.058996 0.160565 0.078 Uiso 1 1 calc R U . . .
C32 C 0.50300(16) 0.1024(3) 0.11577(18) 0.0565(7) Uani 1 1 d . . . . .
H32 H 0.488067 0.078540 0.062915 0.068 Uiso 1 1 calc R U . . .
C33 C 0.40590(13) 0.7878(2) 0.21204(16) 0.0459(5) Uani 1 1 d . . . . .
C34 C 0.36659(19) 0.8936(3) 0.1823(2) 0.0664(8) Uani 1 1 d . . . . .
H34 H 0.347229 0.907084 0.127812 0.080 Uiso 1 1 calc R U . . .
C35 C 0.3562(2) 0.9786(3) 0.2334(3) 0.0807(10) Uani 1 1 d . . . . .
H35 H 0.330265 1.049643 0.213196 0.097 Uiso 1 1 calc R U . . .
C36 C 0.3836(2) 0.9592(3) 0.3127(3) 0.0783(10) Uani 1 1 d . . . . .
H36 H 0.375946 1.016401 0.346838 0.094 Uiso 1 1 calc R U . . .
C37 C 0.4226(2) 0.8552(4) 0.3430(2) 0.0752(9) Uani 1 1 d . . . . .
H37 H 0.441147 0.842099 0.397542 0.090 Uiso 1 1 calc R U . . .
C38 C 0.43459(17) 0.7697(3) 0.29260(18) 0.0598(7) Uani 1 1 d . . . . .
H38 H 0.462001 0.700135 0.313367 0.072 Uiso 1 1 calc R U . . .
C39 C 0.31795(13) 0.6100(2) 0.10114(14) 0.0436(5) Uani 1 1 d . . . . .
C40 C 0.22198(17) 0.4828(3) 0.1154(2) 0.0708(9) Uani 1 1 d . . . . .
H40 H 0.205675 0.429534 0.145838 0.085 Uiso 1 1 calc R U . . .
C41 C 0.17534(18) 0.5111(4) 0.0410(2) 0.0812(10) Uani 1 1 d . . . . .
H41 H 0.127518 0.477122 0.020522 0.097 Uiso 1 1 calc R U . . .
C42 C 0.19892(19) 0.5901(4) -0.0039(2) 0.0800(10) Uani 1 1 d . . . . .
H42 H 0.166507 0.610554 -0.054670 0.096 Uiso 1 1 calc R U . . .
C43 C 0.27049(17) 0.6398(3) 0.02535(17) 0.0632(7) Uani 1 1 d . . . . .
H43 H 0.286404 0.692649 -0.005618 0.076 Uiso 1 1 calc R U . . .

loop_
_atom_site_aniso_label
_atom_site_aniso_U_11
_atom_site_aniso_U_22
_atom_site_aniso_U_33
_atom_site_aniso_U_23
_atom_site_aniso_U_13
_atom_site_aniso_U_12
P1 0.0367(3) 0.0437(3) 0.0485(3) 0.0027(3) 0.0197(2) -0.0002(2)
O1 0.0595(11) 0.0495(10) 0.0790(13) -0.0087(11) 0.0202(10) -0.0008(10)
O2 0.0903(17) 0.121(2) 0.0580(13) 0.0044(13) 0.0424(12) 0.0106(16)
O3 0.0597(11) 0.0579(11) 0.0637(11) 0.0079(10) 0.0171(9) 0.0097(9)
O4 0.0391(8) 0.0435(8) 0.0480(9) -0.0051(7) 0.0123(7) 0.0025(7)
O5 0.0610(11) 0.0712(12) 0.0697(12) 0.0111(10) 0.0371(10) -0.0037(10)
N1 0.0423(10) 0.0588(12) 0.0525(12) 0.0092(10) 0.0195(9) -0.0020(9)
N2 0.0432(10) 0.0587(12) 0.0551(12) -0.0076(10) 0.0256(9) 0.0008(9)
C1 0.0345(10) 0.0463(12) 0.0484(12) -0.0058(10) 0.0194(9) -0.0031(9)
C2 0.0316(9) 0.0423(11) 0.0400(11) -0.0048(9) 0.0158(8) -0.0029(8)
C3 0.0433(13) 0.0570(15) 0.0593(15) 0.0031(12) 0.0158(11) -0.0058(11)
C4 0.0422(12) 0.0775(18) 0.0382(12) -0.0108(12) 0.0131(10) -0.0048(12)
C5 0.0514(15) 0.0712(18) 0.0579(16) -0.0169(14) 0.0152(13) -0.0053(13)
C6 0.0556(16) 0.096(3) 0.0656(18) -0.0230(17) 0.0210(14) -0.0211(16)
C7 0.0396(14) 0.137(3) 0.0612(18) -0.023(2) 0.0142(13) -0.0062(18)
C8 0.0493(16) 0.116(3) 0.068(2) 0.005(2) 0.0045(15) 0.0086(19)
C9 0.0531(16) 0.092(2) 0.0594(17) 0.0092(17) 0.0105(13) -0.0014(16)
C10 0.0415(12) 0.0736(17) 0.0404(12) -0.0083(12) 0.0131(10) -0.0051(11)
C11 0.0352(10) 0.0506(13) 0.0392(11) -0.0033(10) 0.0146(9) -0.0011(9)
C12 0.0324(10) 0.0471(13) 0.0524(13) -0.0021(11) 0.0111(10) -0.0037(9)
C13 0.0411(12) 0.0740(18) 0.0513(14) -0.0001(13) 0.0236(11) -0.0003(12)
C14 0.0361(10) 0.0504(13) 0.0473(13) -0.0015(11) 0.0141(9) 0.0008(10)
C15 0.0362(10) 0.0445(11) 0.0392(10) -0.0030(9) 0.0146(8) -0.0009(9)
C16 0.0393(11) 0.0503(13) 0.0526(13) -0.0122(11) 0.0212(10) -0.0041(10)
C17 0.0450(12) 0.0671(16) 0.0424(12) -0.0137(12) 0.0184(10) -0.0015(11)
C18 0.0417(11) 0.0589(14) 0.0419(12) -0.0004(11) 0.0155(10) 0.0033(11)
C19 0.0323(10) 0.0455(12) 0.0415(11) -0.0044(9) 0.0156(9) 0.0009(8)
C20 0.0617(17) 0.0760(19) 0.085(2) 0.0321(18) 0.0315(16) 0.0025(16)
C21 0.0664(18) 0.0704(19) 0.091(2) -0.0210(17) 0.0471(17) 0.0005(15)
C22 0.0395(11) 0.0600(15) 0.0431(12) -0.0048(11) 0.0167(9) -0.0038(10)
C23 0.0418(12) 0.0639(15) 0.0441(12) 0.0019(11) 0.0217(10) -0.0028(11)
C24 0.0508(14) 0.0593(16) 0.0631(16) -0.0015(13) 0.0300(12) -0.0069(12)
C25 0.0515(15) 0.0725(19) 0.0769(19) 0.0017(16) 0.0297(14) -0.0130(14)
C26 0.0437(13) 0.095(2) 0.077(2) 0.0140(18) 0.0326(14) -0.0015(15)
C27 0.0579(16) 0.081(2) 0.0652(17) 0.0055(16) 0.0387(14) 0.0103(15)
C28 0.0544(15) 0.0714(18) 0.0537(14) -0.0050(14) 0.0302(12) -0.0035(13)
C29 0.0495(12) 0.0478(12) 0.0565(14) 0.0005(12) 0.0210(11) -0.0007(11)
C30 0.0632(17) 0.0476(15) 0.080(2) 0.0050(14) 0.0296(15) 0.0024(12)
C31 0.0629(17) 0.0471(14) 0.089(2) -0.0162(15) 0.0319(16) -0.0033(13)
C32 0.0535(15) 0.0559(16) 0.0634(17) -0.0202(13) 0.0250(13) -0.0044(12)
C33 0.0361(11) 0.0431(12) 0.0614(14) -0.0045(11) 0.0210(10) -0.0053(9)
C34 0.0697(19) 0.0503(15) 0.079(2) -0.0002(14) 0.0259(16) 0.0071(13)
C35 0.079(2) 0.0544(18) 0.108(3) -0.0152(18) 0.032(2) 0.0089(16)
C36 0.0666(19) 0.070(2) 0.098(3) -0.037(2) 0.0287(18) -0.0050(16)
C37 0.072(2) 0.087(2) 0.0651(19) -0.0247(17) 0.0219(16) 0.0012(18)
C38 0.0571(15) 0.0582(16) 0.0613(17) -0.0074(13) 0.0177(13) 0.0001(13)
C39 0.0371(10) 0.0479(13) 0.0461(12) -0.0035(10) 0.0153(9) 0.0028(9)
C40 0.0483(15) 0.0644(18) 0.100(2) 0.0015(17) 0.0273(16) -0.0148(13)
C41 0.0465(15) 0.084(2) 0.099(3) -0.013(2) 0.0078(17) -0.0151(16)
C42 0.0534(17) 0.098(3) 0.068(2) -0.0068(19) -0.0033(15) 0.0012(17)
C43 0.0537(15) 0.079(2) 0.0522(15) 0.0048(14) 0.0125(12) 0.0017(14)

loop_
_atom_type_symbol
_atom_type_description
_atom_type_scat_dispersion_real
_atom_type_scat_dispersion_imag
_atom_type_scat_source
C C 0.0033 0.0016 'International Tables Vol C Tables 4.2.6.8 and 6.1.1.4'
H H 0.0000 0.0000 'International Tables Vol C Tables 4.2.6.8 and 6.1.1.4'
N N 0.0061 0.0033 'International Tables Vol C Tables 4.2.6.8 and 6.1.1.4'
O O 0.0106 0.0060 'International Tables Vol C Tables 4.2.6.8 and 6.1.1.4'
P P 0.1023 0.0942 'International Tables Vol C Tables 4.2.6.8 and 6.1.1.4'

loop_
_geom_angle_atom_site_label_1
_geom_angle_atom_site_label_2
_geom_angle_atom_site_label_3
_geom_angle
_geom_angle_site_symmetry_1
_geom_angle_site_symmetry_3
_geom_angle_publ_flag
O4 P1 C33 100.92(11) . . ?
O4 P1 C39 106.78(10) . . ?
O5 P1 O4 115.52(11) . . ?
O5 P1 C33 114.28(12) . . ?
O5 P1 C39 111.33(12) . . ?
C39 P1 C33 107.13(11) . . ?
C19 O4 P1 125.97(14) . . ?
C12 N1 C13 125.0(2) . . ?
C12 N1 C20 118.5(3) . . ?
C13 N1 C20 116.4(2) . . ?
C13 N2 C14 125.1(2) . . ?
C13 N2 C21 117.3(2) . . ?
C14 N2 C21 117.5(2) . . ?
C16 C1 C2 119.5(2) . . ?
C29 C1 C2 122.2(2) . . ?
C29 C1 C16 118.3(2) . . ?
C1 C2 C15 121.0(2) . . ?
C19 C2 C1 118.3(2) . . ?
C19 C2 C15 120.6(2) . . ?
C39 C3 H3 120.2 . . ?
C40 C3 H3 120.2 . . ?
C40 C3 C39 119.6(3) . . ?
C5 C4 C9 118.3(3) . . ?
C5 C4 C10 121.7(3) . . ?
C9 C4 C10 119.8(3) . . ?
C4 C5 H5 119.8 . . ?
C4 C5 C6 120.5(3) . . ?
C6 C5 H5 119.8 . . ?
C5 C6 H6 119.8 . . ?
C7 C6 C5 120.4(3) . . ?
C7 C6 H6 119.8 . . ?
C6 C7 H7 120.1 . . ?
C8 C7 C6 119.7(3) . . ?
C8 C7 H7 120.1 . . ?
C7 C8 H8 120.0 . . ?
C7 C8 C9 119.9(4) . . ?
C9 C8 H8 120.0 . . ?
C4 C9 C8 121.2(4) . . ?
C4 C9 H9 119.4 . . ?
C8 C9 H9 119.4 . . ?
C4 C10 H10A 108.2 . . ?
C4 C10 H10B 108.2 . . ?
C4 C10 C11 116.56(19) . . ?
H10A C10 H10B 107.3 . . ?
C11 C10 H10A 108.2 . . ?
C11 C10 H10B 108.2 . . ?
C10 C11 C15 111.87(17) . . ?
C12 C11 C10 109.4(2) . . ?
C12 C11 C15 105.79(18) . . ?
C14 C11 C10 108.4(2) . . ?
C14 C11 C12 113.32(19) . . ?
C14 C11 C15 108.05(19) . . ?
O1 C12 N1 121.5(2) . . ?
O1 C12 C11 122.0(2) . . ?
N1 C12 C11 116.4(2) . . ?
O2 C13 N1 120.4(3) . . ?
O2 C13 N2 122.5(3) . . ?
N2 C13 N1 117.1(2) . . ?
O3 C14 N2 121.2(2) . . ?
O3 C14 C11 121.4(2) . . ?
N2 C14 C11 117.3(2) . . ?
C2 C15 C11 115.08(17) . . ?
C22 C15 C2 123.7(2) . . ?
C22 C15 C11 121.0(2) . . ?
C17 C16 C1 119.0(2) . . ?
C17 C16 C32 122.2(2) . . ?
C32 C16 C1 118.7(3) . . ?
C16 C17 H17 119.0 . . ?
C18 C17 C16 121.9(2) . . ?
C18 C17 H17 119.0 . . ?
C17 C18 H18 120.7 . . ?
C17 C18 C19 118.5(2) . . ?
C19 C18 H18 120.7 . . ?
O4 C19 C18 120.8(2) . . ?
C2 C19 O4 116.62(19) . . ?
C2 C19 C18 122.6(2) . . ?
N1 C20 H20A 109.5 . . ?
N1 C20 H20B 109.5 . . ?
N1 C20 H20C 109.5 . . ?
H20A C20 H20B 109.5 . . ?
H20A C20 H20C 109.5 . . ?
H20B C20 H20C 109.5 . . ?
N2 C21 H21A 109.5 . . ?
N2 C21 H21B 109.5 . . ?
N2 C21 H21C 109.5 . . ?
H21A C21 H21B 109.5 . . ?
H21A C21 H21C 109.5 . . ?
H21B C21 H21C 109.5 . . ?
C15 C22 H22 116.1 . . ?
C15 C22 C23 127.7(2) . . ?
C23 C22 H22 116.1 . . ?
C24 C23 C22 124.0(2) . . ?
C24 C23 C28 118.1(2) . . ?
C28 C23 C22 118.0(2) . . ?
C23 C24 H24 119.7 . . ?
C23 C24 C25 120.5(3) . . ?
C25 C24 H24 119.7 . . ?
C24 C25 H25 119.6 . . ?
C26 C25 C24 120.8(3) . . ?
C26 C25 H25 119.6 . . ?
C25 C26 H26 120.3 . . ?
C25 C26 C27 119.4(3) . . ?
C27 C26 H26 120.3 . . ?
C26 C27 H27 119.9 . . ?
C26 C27 C28 120.2(3) . . ?
C28 C27 H27 119.9 . . ?
C23 C28 H28 119.6 . . ?
C27 C28 C23 120.9(3) . . ?
C27 C28 H28 119.6 . . ?
C1 C29 H29 119.7 . . ?
C30 C29 C1 120.5(3) . . ?
C30 C29 H29 119.7 . . ?
C29 C30 H30 119.5 . . ?
C29 C30 C31 121.0(3) . . ?
C31 C30 H30 119.5 . . ?
C30 C31 H31 120.0 . . ?
C32 C31 C30 120.0(3) . . ?
C32 C31 H31 120.0 . . ?
C16 C32 H32 119.3 . . ?
C31 C32 C16 121.3(3) . . ?
C31 C32 H32 119.3 . . ?
C34 C33 P1 115.9(2) . . ?
C38 C33 P1 124.7(2) . . ?
C38 C33 C34 119.2(3) . . ?
C33 C34 H34 119.9 . . ?
C35 C34 C33 120.2(3) . . ?
C35 C34 H34 119.9 . . ?
C34 C35 H35 119.9 . . ?
C36 C35 C34 120.2(3) . . ?
C36 C35 H35 119.9 . . ?
C35 C36 H36 119.9 . . ?
C35 C36 C37 120.2(3) . . ?
C37 C36 H36 119.9 . . ?
C36 C37 H37 119.9 . . ?
C36 C37 C38 120.3(3) . . ?
C38 C37 H37 119.9 . . ?
C33 C38 C37 119.9(3) . . ?
C33 C38 H38 120.1 . . ?
C37 C38 H38 120.1 . . ?
C3 C39 P1 121.53(19) . . ?
C43 C39 P1 118.8(2) . . ?
C43 C39 C3 119.7(2) . . ?
C3 C40 H40 119.5 . . ?
C41 C40 C3 121.1(3) . . ?
C41 C40 H40 119.5 . . ?
C40 C41 H41 120.1 . . ?
C40 C41 C42 119.7(3) . . ?
C42 C41 H41 120.1 . . ?
C41 C42 H42 119.6 . . ?
C41 C42 C43 120.7(3) . . ?
C43 C42 H42 119.6 . . ?
C39 C43 C42 119.2(3) . . ?
C39 C43 H43 120.4 . . ?
C42 C43 H43 120.4 . . ?

loop_
_geom_bond_atom_site_label_1
_geom_bond_atom_site_label_2
_geom_bond_distance
_geom_bond_site_symmetry_2
_geom_bond_publ_flag
P1 O4 1.5988(18) . ?
P1 O5 1.4603(19) . ?
P1 C33 1.790(3) . ?
P1 C39 1.786(2) . ?
O1 C12 1.199(3) . ?
O2 C13 1.201(3) . ?
O3 C14 1.203(3) . ?
O4 C19 1.398(3) . ?
N1 C12 1.384(3) . ?
N1 C13 1.402(4) . ?
N1 C20 1.466(4) . ?
N2 C13 1.376(4) . ?
N2 C14 1.378(3) . ?
N2 C21 1.474(4) . ?
C1 C2 1.433(3) . ?
C1 C16 1.419(3) . ?
C1 C29 1.416(4) . ?
C2 C15 1.505(3) . ?
C2 C19 1.371(3) . ?
C3 H3 0.9300 . ?
C3 C39 1.389(4) . ?
C3 C40 1.376(4) . ?
C4 C5 1.381(4) . ?
C4 C9 1.382(5) . ?
C4 C10 1.519(3) . ?
C5 H5 0.9300 . ?
C5 C6 1.390(4) . ?
C6 H6 0.9300 . ?
C6 C7 1.374(6) . ?
C7 H7 0.9300 . ?
C7 C8 1.369(6) . ?
C8 H8 0.9300 . ?
C8 C9 1.387(4) . ?
C9 H9 0.9300 . ?
C10 H10A 0.9700 . ?
C10 H10B 0.9700 . ?
C10 C11 1.548(3) . ?
C11 C12 1.534(3) . ?
C11 C14 1.527(3) . ?
C11 C15 1.567(3) . ?
C15 C22 1.328(3) . ?
C16 C17 1.402(4) . ?
C16 C32 1.419(4) . ?
C17 H17 0.9300 . ?
C17 C18 1.366(4) . ?
C18 H18 0.9300 . ?
C18 C19 1.414(3) . ?
C20 H20A 0.9600 . ?
C20 H20B 0.9600 . ?
C20 H20C 0.9600 . ?
C21 H21A 0.9600 . ?
C21 H21B 0.9600 . ?
C21 H21C 0.9600 . ?
C22 H22 0.9300 . ?
C22 C23 1.486(3) . ?
C23 C24 1.385(4) . ?
C23 C28 1.395(4) . ?
C24 H24 0.9300 . ?
C24 C25 1.389(4) . ?
C25 H25 0.9300 . ?
C25 C26 1.371(5) . ?
C26 H26 0.9300 . ?
C26 C27 1.376(5) . ?
C27 H27 0.9300 . ?
C27 C28 1.388(4) . ?
C28 H28 0.9300 . ?
C29 H29 0.9300 . ?
C29 C30 1.370(4) . ?
C30 H30 0.9300 . ?
C30 C31 1.394(5) . ?
C31 H31 0.9300 . ?
C31 C32 1.352(5) . ?
C32 H32 0.9300 . ?
C33 C34 1.390(4) . ?
C33 C38 1.372(4) . ?
C34 H34 0.9300 . ?
C34 C35 1.379(5) . ?
C35 H35 0.9300 . ?
C35 C36 1.353(6) . ?
C36 H36 0.9300 . ?
C36 C37 1.373(5) . ?
C37 H37 0.9300 . ?
C37 C38 1.385(4) . ?
C38 H38 0.9300 . ?
C39 C43 1.382(4) . ?
C40 H40 0.9300 . ?
C40 C41 1.354(5) . ?
C41 H41 0.9300 . ?
C41 C42 1.372(6) . ?
C42 H42 0.9300 . ?
C42 C43 1.386(5) . ?
C43 H43 0.9300 . ?

loop_
_geom_torsion_atom_site_label_1
_geom_torsion_atom_site_label_2
_geom_torsion_atom_site_label_3
_geom_torsion_atom_site_label_4
_geom_torsion
_geom_torsion_site_symmetry_1
_geom_torsion_site_symmetry_2
_geom_torsion_site_symmetry_3
_geom_torsion_site_symmetry_4
_geom_torsion_publ_flag
P1 O4 C19 C2 -165.77(15) . . . . ?
P1 O4 C19 C18 16.0(3) . . . . ?
P1 C33 C34 C35 174.9(3) . . . . ?
P1 C33 C38 C37 -173.5(2) . . . . ?
P1 C39 C43 C42 -177.7(3) . . . . ?
O4 P1 C33 C34 174.0(2) . . . . ?
O4 P1 C33 C38 -10.9(2) . . . . ?
O4 P1 C39 C3 36.9(2) . . . . ?
O4 P1 C39 C43 -145.9(2) . . . . ?
O5 P1 O4 C19 -72.8(2) . . . . ?
O5 P1 C33 C34 49.3(2) . . . . ?
O5 P1 C33 C38 -135.5(2) . . . . ?
O5 P1 C39 C3 163.8(2) . . . . ?
O5 P1 C39 C43 -19.0(3) . . . . ?
C1 C2 C15 C11 84.5(3) . . . . ?
C1 C2 C15 C22 -100.7(3) . . . . ?
C1 C2 C19 O4 176.73(18) . . . . ?
C1 C2 C19 C18 -5.1(3) . . . . ?
C1 C16 C17 C18 -1.6(4) . . . . ?
C1 C16 C32 C31 3.0(4) . . . . ?
C1 C29 C30 C31 0.3(4) . . . . ?
C2 C1 C16 C17 -2.0(3) . . . . ?
C2 C1 C16 C32 177.1(2) . . . . ?
C2 C1 C29 C30 -178.7(2) . . . . ?
C2 C15 C22 C23 1.3(4) . . . . ?
C3 C39 C43 C42 -0.4(5) . . . . ?
C3 C40 C41 C42 -0.4(6) . . . . ?
C4 C5 C6 C7 -0.2(5) . . . . ?
C4 C10 C11 C12 -71.6(3) . . . . ?
C4 C10 C11 C14 52.5(3) . . . . ?
C4 C10 C11 C15 171.5(2) . . . . ?
C5 C4 C9 C8 0.7(5) . . . . ?
C5 C4 C10 C11 81.1(3) . . . . ?
C5 C6 C7 C8 0.5(5) . . . . ?
C6 C7 C8 C9 -0.1(6) . . . . ?
C7 C8 C9 C4 -0.5(5) . . . . ?
C9 C4 C5 C6 -0.3(4) . . . . ?
C9 C4 C10 C11 -103.7(3) . . . . ?
C10 C4 C5 C6 175.0(3) . . . . ?
C10 C4 C9 C8 -174.7(3) . . . . ?
C10 C11 C12 O1 -37.4(3) . . . . ?
C10 C11 C12 N1 145.7(2) . . . . ?
C10 C11 C14 O3 36.3(3) . . . . ?
C10 C11 C14 N2 -146.5(2) . . . . ?
C10 C11 C15 C2 -170.7(2) . . . . ?
C10 C11 C15 C22 14.4(3) . . . . ?
C11 C15 C22 C23 175.8(2) . . . . ?
C12 N1 C13 O2 173.4(3) . . . . ?
C12 N1 C13 N2 -9.4(3) . . . . ?
C12 C11 C14 O3 158.0(2) . . . . ?
C12 C11 C14 N2 -24.8(3) . . . . ?
C12 C11 C15 C2 70.2(2) . . . . ?
C12 C11 C15 C22 -104.7(3) . . . . ?
C13 N1 C12 O1 174.8(2) . . . . ?
C13 N1 C12 C11 -8.3(3) . . . . ?
C13 N2 C14 O3 -174.3(2) . . . . ?
C13 N2 C14 C11 8.5(3) . . . . ?
C14 N2 C13 O2 -173.5(3) . . . . ?
C14 N2 C13 N1 9.4(4) . . . . ?
C14 C11 C12 O1 -158.5(2) . . . . ?
C14 C11 C12 N1 24.6(3) . . . . ?
C14 C11 C15 C2 -51.4(3) . . . . ?
C14 C11 C15 C22 133.6(2) . . . . ?
C15 C2 C19 O4 -7.6(3) . . . . ?
C15 C2 C19 C18 170.6(2) . . . . ?
C15 C11 C12 O1 83.3(3) . . . . ?
C15 C11 C12 N1 -93.6(2) . . . . ?
C15 C11 C14 O3 -85.2(3) . . . . ?
C15 C11 C14 N2 92.0(2) . . . . ?
C15 C22 C23 C24 39.2(4) . . . . ?
C15 C22 C23 C28 -140.7(3) . . . . ?
C16 C1 C2 C15 -170.3(2) . . . . ?
C16 C1 C2 C19 5.3(3) . . . . ?
C16 C1 C29 C30 3.2(3) . . . . ?
C16 C17 C18 C19 2.0(4) . . . . ?
C17 C16 C32 C31 -177.9(3) . . . . ?
C17 C18 C19 O4 179.6(2) . . . . ?
C17 C18 C19 C2 1.5(3) . . . . ?
C19 C2 C15 C11 -91.0(2) . . . . ?
C19 C2 C15 C22 83.8(3) . . . . ?
C20 N1 C12 O1 -8.6(3) . . . . ?
C20 N1 C12 C11 168.3(2) . . . . ?
C20 N1 C13 O2 -3.3(4) . . . . ?
C20 N1 C13 N2 173.9(2) . . . . ?
C21 N2 C13 O2 3.2(4) . . . . ?
C21 N2 C13 N1 -174.0(2) . . . . ?
C21 N2 C14 O3 9.0(4) . . . . ?
C21 N2 C14 C11 -168.2(2) . . . . ?
C22 C23 C24 C25 -179.1(3) . . . . ?
C22 C23 C28 C27 176.8(3) . . . . ?
C23 C24 C25 C26 2.1(5) . . . . ?
C24 C23 C28 C27 -3.1(4) . . . . ?
C24 C25 C26 C27 -2.6(5) . . . . ?
C25 C26 C27 C28 0.2(5) . . . . ?
C26 C27 C28 C23 2.7(5) . . . . ?
C28 C23 C24 C25 0.7(4) . . . . ?
C29 C1 C2 C15 11.5(3) . . . . ?
C29 C1 C2 C19 -172.9(2) . . . . ?
C29 C1 C16 C17 176.2(2) . . . . ?
C29 C1 C16 C32 -4.7(3) . . . . ?
C29 C30 C31 C32 -2.1(5) . . . . ?
C30 C31 C32 C16 0.4(5) . . . . ?
C32 C16 C17 C18 179.3(2) . . . . ?
C33 P1 O4 C19 163.43(17) . . . . ?
C33 P1 C39 C3 -70.6(2) . . . . ?
C33 P1 C39 C43 106.6(2) . . . . ?
C33 C34 C35 C36 -0.6(5) . . . . ?
C34 C33 C38 C37 1.5(4) . . . . ?
C34 C35 C36 C37 0.7(6) . . . . ?
C35 C36 C37 C38 0.3(6) . . . . ?
C36 C37 C38 C33 -1.4(5) . . . . ?
C38 C33 C34 C35 -0.5(4) . . . . ?
C39 P1 O4 C19 51.6(2) . . . . ?
C39 P1 C33 C34 -74.5(2) . . . . ?
C39 P1 C33 C38 100.6(2) . . . . ?
C39 C3 C40 C41 -0.8(5) . . . . ?
C40 C3 C39 P1 178.3(2) . . . . ?
C40 C3 C39 C43 1.1(4) . . . . ?
C40 C41 C42 C43 1.1(6) . . . . ?
C41 C42 C43 C39 -0.7(6) . . . . ?

loop_
_smtbx_masks_void_nr
_smtbx_masks_void_average_x
_smtbx_masks_void_average_y
_smtbx_masks_void_average_z
_smtbx_masks_void_volume
_smtbx_masks_void_count_electrons
_smtbx_masks_void_content
1 0.000 0.194 0.500 23.6 0.0 '2 C4O2H8'
2 0.000 0.378 0.000 14.1 10.0 ?
3 0.190 0.752 0.861 12.3 0.0 ?
4 0.310 0.252 0.139 12.3 0.0 ?
5 0.500 0.694 0.500 23.6 0.0 '2 C4O2H8'
6 0.500 0.878 1.000 14.1 10.0 ?
7 0.690 0.252 0.861 12.3 0.0 ?
8 0.810 0.752 0.139 12.3 0.0 ?
